data_7101040
loop_
_publ_author_name
'R. Morris'
'Zhuojia Lin'
'David S. Wragg'

_publ_section_title
;
Microwave-assisted Synthesis of Anionic Metal-Organic
Frameworks under Ionothermal Conditions
;
_journal_name_full 'Chemical Communications'
_journal_paper_doi 10.1039/b600814c
_journal_year 2006
_chemical_formula_sum 'C34 H34 N4 Ni3 O16'
_chemical_formula_weight 930.78
_space_group_IT_number 61
_symmetry_cell_setting orthorhombic
_symmetry_space_group_name_Hall '-P 2ac 2ab'
_symmetry_space_group_name_H-M 'P b c a'
_cell_angle_alpha 90.00
_cell_angle_beta 90.00
_cell_angle_gamma 90.00
_cell_formula_units_Z 4
_cell_length_a 13.9666(8)
_cell_length_b 15.9302(9)
_cell_length_c 16.6479(9)
_cell_measurement_temperature 90(2)
_cell_volume 3704.0(4)
_diffrn_ambient_temperature 90(2)
_exptl_crystal_density_diffrn 1.669
_cod_depositor_comments
;
The following automatic conversions were performed:
'_symmetry_cell_setting' value 'Orthorhombic' changed to 'orthorhombic'
according to '/home/saulius/struct/CIF-dictionaries/cif_core.dic'
dictionary named 'cif_core.dic' version 2.4.1 from 2010-06-29.

Automatic conversion script
Id: cif_fix_enum 1527 2010-12-29 10:47:43Z saulius 
;
_cod_database_code 7101040

loop_
_symmetry_equiv_pos_as_xyz
'x, y, z'
'-x+1/2, -y, z+1/2'
'-x, y+1/2, -z+1/2'
'x+1/2, -y+1/2, -z'
'-x, -y, -z'
'x-1/2, y, -z-1/2'
'x, -y-1/2, z-1/2'
'-x-1/2, y-1/2, z'

loop_
_atom_site_label
_atom_site_type_symbol
_atom_site_fract_x
_atom_site_fract_y
_atom_site_fract_z
_atom_site_U_iso_or_equiv
_atom_site_adp_type
_atom_site_occupancy
_atom_site_symmetry_multiplicity
_atom_site_calc_flag
_atom_site_refinement_flags
_atom_site_disorder_assembly
_atom_site_disorder_group
Ni1 Ni 0.52002(3) 0.68241(2) 0.89366(2) 0.01294(14) Uani 1 1 d . . .
Ni2 Ni 0.5000 0.5000 1.0000 0.01011(15) Uani 1 2 d S . .
C1 C 0.7427(2) 0.50364(19) 0.84052(19) 0.0156(6) Uani 1 1 d . . .
C2 C 0.7842(2) 0.5446(2) 0.77493(19) 0.0145(6) Uani 1 1 d . . .
H2A H 0.7634 0.5993 0.7605 0.017 Uiso 1 1 calc R . .
C3 C 0.8556(2) 0.50540(19) 0.73091(18) 0.0137(6) Uani 1 1 d . . .
C4 C 0.8867(2) 0.42561(19) 0.75304(19) 0.0156(6) Uani 1 1 d . . .
H4A H 0.9324 0.3972 0.7207 0.019 Uiso 1 1 calc R . .
C5 C 0.8514(2) 0.3872(2) 0.82192(19) 0.0155(6) Uani 1 1 d . . .
C6 C 0.7791(2) 0.42668(19) 0.86568(19) 0.0148(6) Uani 1 1 d . . .
H6A H 0.7546 0.4009 0.9129 0.018 Uiso 1 1 calc R . .
C7 C 0.6568(2) 0.54060(19) 0.88260(19) 0.0142(6) Uani 1 1 d . . .
C8 C 0.9025(2) 0.54632(19) 0.65949(18) 0.0134(6) Uani 1 1 d . . .
C9 C 0.8937(2) 0.3055(2) 0.8495(2) 0.0167(6) Uani 1 1 d . . .
C10 C 0.4497(2) 0.6932(2) 1.0283(2) 0.0178(6) Uani 1 1 d . . .
C11 C 0.4186(3) 0.6976(2) 1.1149(2) 0.0236(7) Uani 1 1 d . . .
H11A H 0.3502 0.7107 1.1175 0.035 Uiso 1 1 calc R . .
H11B H 0.4551 0.7415 1.1426 0.035 Uiso 1 1 calc R . .
H11C H 0.4305 0.6434 1.1409 0.035 Uiso 1 1 calc R . .
O1 O 0.63181(15) 0.50584(14) 0.94717(13) 0.0157(5) Uani 1 1 d . . .
O2 O 0.61705(16) 0.60206(14) 0.84815(14) 0.0180(5) Uani 1 1 d . . .
O3 O 0.90642(16) 0.62584(14) 0.65864(14) 0.0169(5) Uani 1 1 d . . .
O4 O 0.93622(16) 0.49663(13) 0.60851(12) 0.0146(5) Uani 1 1 d . . .
O5 O 0.95606(16) 0.27044(14) 0.80548(14) 0.0177(5) Uani 1 1 d . . .
O6 O 0.86994(17) 0.27449(15) 0.91583(14) 0.0208(5) Uani 1 1 d . . .
O7 O 0.50215(15) 0.63133(14) 1.00461(13) 0.0150(5) Uani 1 1 d . . .
O8 O 0.43062(17) 0.74991(15) 0.97981(14) 0.0214(5) Uani 1 1 d . . .
N1 N 0.7371(4) 0.3245(5) 0.6197(3) 0.130(3) Uani 1 1 d GU A .
C2Q C 0.7430(4) 0.3969(5) 0.5790(3) 0.165(4) Uani 1 1 d GU A .
H2QA H 0.7879 0.4096 0.5379 0.198 Uiso 1 1 calc R . .
N2 N 0.6745(4) 0.4484(4) 0.6065(3) 0.151(3) Uani 1 1 d GDU . .
C3Q C 0.6261(3) 0.4077(4) 0.6642(3) 0.093(2) Uani 1 1 d GU A .
H3QA H 0.5737 0.4294 0.6941 0.111 Uiso 1 1 calc R . .
C4Q C 0.6648(4) 0.3312(4) 0.6724(3) 0.095(2) Uani 1 1 d GU . .
H4QA H 0.6446 0.2890 0.7091 0.115 Uiso 1 1 calc R A .
C1Q C 0.7966(6) 0.2558(9) 0.6045(6) 0.163(4) Uani 1 1 d U . .
H1QA H 0.8421 0.2703 0.5619 0.245 Uiso 1 1 calc R A .
H1QB H 0.7576 0.2079 0.5874 0.245 Uiso 1 1 calc R . .
H1QC H 0.8317 0.2411 0.6535 0.245 Uiso 1 1 calc R . .
C5QA C 0.6631(13) 0.5254(11) 0.5817(7) 0.197(5) Uani 0.50 1 d PDU A 1
H5Q1 H 0.7275 0.5513 0.5835 0.236 Uiso 0.50 1 calc PR A 1
H5Q2 H 0.6457 0.5212 0.5242 0.236 Uiso 0.50 1 calc PR A 1
C6QA C 0.596(4) 0.589(3) 0.617(2) 0.31(2) Uani 0.50 1 d PU A 1
H6Q1 H 0.6019 0.6421 0.5868 0.459 Uiso 0.50 1 calc PR A 1
H6Q2 H 0.6130 0.5993 0.6732 0.459 Uiso 0.50 1 calc PR A 1
H6Q3 H 0.5303 0.5688 0.6134 0.459 Uiso 0.50 1 calc PR A 1
C5QB C 0.6631(13) 0.5254(11) 0.5817(7) 0.197(5) Uani 0.50 1 d PDU A 2
H5Q3 H 0.7147 0.5397 0.5434 0.236 Uiso 0.50 1 calc PR A 2
H5Q4 H 0.6682 0.5641 0.6281 0.236 Uiso 0.50 1 calc PR A 2
C6QB C 0.564(3) 0.5379(19) 0.5403(18) 0.26(2) Uani 0.50 1 d PU A 2
H6Q4 H 0.5616 0.5941 0.5164 0.387 Uiso 0.50 1 calc PR A 2
H6Q5 H 0.5133 0.5320 0.5802 0.387 Uiso 0.50 1 calc PR A 2
H6Q6 H 0.5562 0.4956 0.4982 0.387 Uiso 0.50 1 calc PR A 2

loop_
_atom_site_aniso_label
_atom_site_aniso_U_11
_atom_site_aniso_U_22
_atom_site_aniso_U_33
_atom_site_aniso_U_23
_atom_site_aniso_U_13
_atom_site_aniso_U_12
Ni1 0.0103(2) 0.0123(2) 0.0162(2) 0.00141(15) -0.00061(14) -0.00043(14)
Ni2 0.0078(3) 0.0119(3) 0.0106(3) 0.00040(19) 0.00054(19) 0.00020(19)
C1 0.0096(13) 0.0168(15) 0.0203(15) -0.0009(12) 0.0017(12) 0.0017(12)
C2 0.0112(14) 0.0143(14) 0.0180(15) 0.0023(12) 0.0019(11) 0.0014(11)
C3 0.0110(14) 0.0153(14) 0.0149(15) 0.0004(11) 0.0005(11) -0.0008(11)
C4 0.0136(15) 0.0159(14) 0.0173(15) 0.0002(12) 0.0027(12) 0.0030(12)
C5 0.0128(14) 0.0158(15) 0.0179(15) 0.0016(12) 0.0010(12) 0.0024(11)
C6 0.0129(14) 0.0152(15) 0.0163(15) 0.0049(12) 0.0036(11) 0.0012(11)
C7 0.0099(14) 0.0132(14) 0.0195(15) 0.0009(12) 0.0026(11) -0.0003(11)
C8 0.0069(13) 0.0170(15) 0.0164(14) 0.0014(12) -0.0006(11) 0.0008(11)
C9 0.0124(14) 0.0167(15) 0.0210(16) 0.0018(12) -0.0003(12) 0.0009(12)
C10 0.0137(15) 0.0183(15) 0.0214(16) -0.0021(13) 0.0001(12) -0.0029(12)
C11 0.0257(18) 0.0229(17) 0.0223(18) -0.0033(13) 0.0048(14) 0.0012(14)
O1 0.0102(10) 0.0196(11) 0.0173(11) 0.0012(9) 0.0027(8) 0.0019(9)
O2 0.0138(11) 0.0181(11) 0.0220(12) 0.0042(9) 0.0047(9) 0.0048(9)
O3 0.0143(11) 0.0148(11) 0.0216(11) 0.0019(9) 0.0042(9) 0.0006(8)
O4 0.0145(11) 0.0158(11) 0.0136(11) -0.0004(8) 0.0021(8) -0.0012(9)
O5 0.0149(10) 0.0160(11) 0.0222(12) 0.0031(9) 0.0038(9) 0.0031(9)
O6 0.0202(12) 0.0201(12) 0.0219(12) 0.0079(10) 0.0060(9) 0.0069(9)
O7 0.0153(11) 0.0124(10) 0.0174(11) 0.0002(8) 0.0024(8) 0.0003(8)
O8 0.0223(12) 0.0196(11) 0.0222(12) -0.0008(10) -0.0010(9) 0.0034(10)
N1 0.074(4) 0.267(8) 0.049(3) -0.053(4) 0.023(3) -0.101(4)
C2Q 0.109(6) 0.345(10) 0.040(4) 0.026(6) -0.018(4) -0.158(6)
N2 0.120(5) 0.272(7) 0.062(4) 0.079(5) -0.048(4) -0.152(5)
C3Q 0.063(4) 0.159(6) 0.055(4) 0.022(4) -0.012(3) -0.083(4)
C4Q 0.070(4) 0.161(6) 0.055(4) -0.023(4) 0.017(3) -0.064(4)
C1Q 0.065(5) 0.315(10) 0.110(7) -0.113(7) 0.041(5) -0.087(6)
C5QA 0.242(12) 0.255(8) 0.094(7) 0.087(8) -0.090(8) -0.204(7)
C6QA 0.46(6) 0.28(3) 0.18(3) 0.00(3) -0.18(3) -0.07(3)
C5QB 0.242(12) 0.255(8) 0.094(7) 0.087(8) -0.090(8) -0.204(7)
C6QB 0.34(3) 0.21(2) 0.22(3) 0.18(2) -0.20(3) -0.19(2)

loop_
_geom_bond_atom_site_label_1
_geom_bond_atom_site_label_2
_geom_bond_distance
_geom_bond_site_symmetry_2
_geom_bond_publ_flag
Ni1 O2 2.012(2) . ?
Ni1 O3 2.022(2) 6_557 ?
Ni1 O7 2.034(2) . ?
Ni1 O5 2.058(2) 8_765 ?
Ni1 O6 2.156(2) 8_765 ?
Ni1 O8 2.184(2) . ?
Ni1 C9 2.417(3) 8_765 ?
Ni1 C10 2.454(3) . ?
Ni2 O4 2.015(2) 6_557 ?
Ni2 O4 2.015(2) 2_665 ?
Ni2 O1 2.042(2) 5_667 ?
Ni2 O1 2.042(2) . ?
Ni2 O7 2.094(2) . ?
Ni2 O7 2.094(2) 5_667 ?
C1 C6 1.392(4) . ?
C1 C2 1.398(4) . ?
C1 C7 1.508(4) . ?
C2 C3 1.387(4) . ?
C3 C4 1.393(4) . ?
C3 C8 1.506(4) . ?
C4 C5 1.390(4) . ?
C5 C6 1.395(4) . ?
C5 C9 1.500(4) . ?
C7 O1 1.259(4) . ?
C7 O2 1.263(4) . ?
C8 O4 1.252(4) . ?
C8 O3 1.268(4) . ?
C9 O6 1.255(4) . ?
C9 O5 1.268(4) . ?
C9 Ni1 2.417(3) 8_755 ?
C10 O8 1.242(4) . ?
C10 O7 1.290(4) . ?
C10 C11 1.506(5) . ?
O3 Ni1 2.022(2) 6_657 ?
O4 Ni2 2.015(2) 2_664 ?
O5 Ni1 2.058(2) 8_755 ?
O6 Ni1 2.156(2) 8_755 ?
N1 C2Q 1.341(4) . ?
N1 C4Q 1.341(4) . ?
N1 C1Q 1.397(13) . ?
C2Q N2 1.341(4) . ?
N2 C3Q 1.341(4) . ?
N2 C5QA 1.305(17) . ?
C3Q C4Q 1.341(4) . ?
C5QA C6QA 1.50(5) . ?
